data_1547441
loop_
_publ_author_name
'Anuradha R. Pallipurath'
'Jonathan M. Skelton'
'Mark R. Warren'
'Naghmeh Kamali'
'Patrick McArdle'
'Andrea Erxleben'

_publ_section_title
;
 Sulfamerazine: Understanding the Influence of Slip Planes in the
 Polymorphic Phase Transformation through X-Ray Crystallographic Studies
 and ab Initio Lattice Dynamics
;
_journal_name_full 'Molecular Pharmaceutics'
_journal_page_first 3735
_journal_page_last 3748
_journal_paper_doi 10.1021/acs.molpharmaceut.5b00504
_journal_volume 12
_journal_year 2015
_chemical_formula_moiety 'C11 H12 N4 O2 S'
_chemical_formula_sum 'C11 H12 N4 O2 S'
_chemical_formula_weight 264.31
_chemical_name_common Sulfamerazine
_chemical_name_systematic 4-amino-N-(4-methylpyrimidin-2-yl)
_space_group_IT_number 61
_space_group_name_Hall '-P 2ac 2ab'
_symmetry_cell_setting orthorhombic
_symmetry_space_group_name_Hall '-P 2ac 2ab'
_symmetry_space_group_name_H-M 'P b c a'
_atom_sites_solution_hydrogens geom
_atom_sites_solution_primary direct
_atom_sites_solution_secondary difmap
_cell_angle_alpha 90.00
_cell_angle_beta 90.00
_cell_angle_gamma 90.00
_cell_formula_units_Z 8
_cell_length_a 9.1064(3)
_cell_length_b 11.5845(3)
_cell_length_c 22.8569(6)
_cell_measurement_reflns_used 2305
_cell_measurement_temperature 190
_cell_measurement_theta_max 29.3590
_cell_measurement_theta_min 1.7290
_cell_volume 2411.25(12)
_computing_cell_refinement
;
CrysAlisPro, Agilent Technologies,
Version 1.171.37.34 (release 22-05-2014 CrysAlis171 .NET)
(compiled May 22 2014,16:03:01)
;
_computing_data_collection
;
CrysAlisPro, Agilent Technologies,
Version 1.171.37.34 (release 22-05-2014 CrysAlis171 .NET)
(compiled May 22 2014,16:03:01)
;
_computing_data_reduction
;
CrysAlisPro, Agilent Technologies,
Version 1.171.37.34 (release 22-05-2014 CrysAlis171 .NET)
(compiled May 22 2014,16:03:01)
;
_computing_molecular_graphics
;
 ORTEX, McArdle, P. (1995) J.Appl.Cryst.,28,65-65
;
_computing_publication_material
;
 Ciftab, G.M. Sheldrick, G.M. (2008) Acta Crystallogr.,D64,112-122
;
_computing_structure_refinement
;
 SHELXL-97/2, G.M. Sheldrick, G.M. (2008) Acta Crystallogr.,D64,112-122
;
_computing_structure_solution
;
 SHELXS-97, Sheldrick, G.M. (2008) Acta Crystallogr.,D64,112-122
;
_diffrn_ambient_temperature 190
_diffrn_measured_fraction_theta_full 0.914
_diffrn_measured_fraction_theta_max 0.914
_diffrn_measurement_details
;
#__ type_ start__ end____ width___ exp.time_
  1 omega  -60.00   60.00   1.0000    0.4000
omega____ theta____ kappa____ phi______ frames
    -       30.0000    0.0000    0.0000 120
 
;
_diffrn_measurement_device 'CrystalLogic Kappa (3 circle)'
_diffrn_measurement_device_type 'Rigaku Saturn724+ (2x2 bin mode)'
_diffrn_measurement_method
;
omega rotation with 1 degree frames
;
_diffrn_measurement_specimen_support 'MiTeGen loop'
_diffrn_orient_matrix_UB_11 0.0159224000
_diffrn_orient_matrix_UB_12 -0.0449504000
_diffrn_orient_matrix_UB_21 0.0292530000
_diffrn_orient_matrix_UB_22 -0.0308058000
_diffrn_orient_matrix_UB_23 0.0229980000
_diffrn_orient_matrix_UB_31 -0.0679425000
_diffrn_orient_matrix_UB_32 -0.0237798000
_diffrn_orient_matrix_UB_33 0.0055610000
_diffrn_radiation_monochromator 'double crystal Silicon 111'
_diffrn_radiation_source 'Diamond Light Source Beamline I19'
_diffrn_radiation_type Synchrotron
_diffrn_radiation_wavelength 0.68890
_diffrn_reflns_av_R_equivalents 0.0554
_diffrn_reflns_limit_h_max 10
_diffrn_reflns_limit_h_min -4
_diffrn_reflns_limit_k_max 2
_diffrn_reflns_limit_k_min -16
_diffrn_reflns_limit_l_max 32
_diffrn_reflns_limit_l_min -21
_diffrn_reflns_number 6239
_diffrn_reflns_theta_full 29.47
_diffrn_reflns_theta_max 29.4692
_diffrn_reflns_theta_min 1.73
_exptl_absorpt_coefficient_mu 0.269
_exptl_absorpt_correction_T_max 1.00000
_exptl_absorpt_correction_T_min 0.94634
_exptl_absorpt_correction_type multi-scan
_exptl_absorpt_process_details
;
CrysAlisPro, Agilent Technologies,
Version 1.171.36.28 (release 01-02-2013 CrysAlis171 .NET)
Empirical absorption correction using spherical harmonics,
implemented in SCALE3 ABSPACK scaling algorithm.
;
_exptl_crystal_colour Colourless
_exptl_crystal_density_diffrn 1.456
_exptl_crystal_density_method 'not measured'
_exptl_crystal_description Parallelepiped
_exptl_crystal_F_000 1104
_exptl_crystal_size_max 0.50
_exptl_crystal_size_mid 0.40
_exptl_crystal_size_min 0.20
_refine_diff_density_max 0.350
_refine_diff_density_min -0.421
_refine_diff_density_rms 0.079
_refine_ls_extinction_method none
_refine_ls_goodness_of_fit_ref 0.985
_refine_ls_hydrogen_treatment constr
_refine_ls_matrix_type full
_refine_ls_number_parameters 176
_refine_ls_number_reflns 3358
_refine_ls_number_restraints 0
_refine_ls_restrained_S_all 0.985
_refine_ls_R_factor_all 0.0879
_refine_ls_R_factor_gt 0.0567
_refine_ls_shift/su_max 0.000
_refine_ls_shift/su_mean 0.000
_refine_ls_structure_factor_coef Fsqd
_refine_ls_weighting_details 'calc w=1/[\s^2^(Fo^2^)+(0.0463P)^2^+1.4827P] where P=(Fo^2^+2Fc^2^)/3'
_refine_ls_weighting_scheme calc
_refine_ls_wR_factor_gt 0.1242
_refine_ls_wR_factor_ref 0.1458
_reflns_number_gt 2248
_reflns_number_total 3358
_reflns_threshold_expression >2sigma(I)
_cod_data_source_file Exp_Form-II2FSynchrotron_Form-II_190K.cif
_cod_data_source_block 190k_smz-f2_a
_cod_original_cell_volume 2411.24(12)
_cod_original_sg_symbol_H-M Pbca
_cod_database_code 1547441

loop_
_symmetry_equiv_pos_as_xyz
'x, y, z'
'-x+1/2, -y, z+1/2'
'-x, y+1/2, -z+1/2'
'x+1/2, -y+1/2, -z'
'-x, -y, -z'
'x-1/2, y, -z-1/2'
'x, -y-1/2, z-1/2'
'-x-1/2, y-1/2, z'

loop_
_atom_site_label
_atom_site_type_symbol
_atom_site_fract_x
_atom_site_fract_y
_atom_site_fract_z
_atom_site_U_iso_or_equiv
_atom_site_adp_type
_atom_site_occupancy
_atom_site_symmetry_multiplicity
_atom_site_calc_flag
_atom_site_refinement_flags
_atom_site_disorder_assembly
_atom_site_disorder_group
S1 S 0.33185(7) 0.34602(5) 0.38962(3) 0.02467(17) Uani 1 1 d . . .
O2 O 0.1970(2) 0.39686(16) 0.40971(8) 0.0309(4) Uani 1 1 d . . .
O1 O 0.3418(2) 0.22303(14) 0.38640(8) 0.0330(5) Uani 1 1 d . . .
N4 N 0.6668(2) 0.42597(17) 0.48549(9) 0.0277(5) Uani 1 1 d . . .
N3 N 0.6563(2) 0.28488(17) 0.40882(10) 0.0288(5) Uani 1 1 d . . .
N2 N 0.4516(2) 0.39524(18) 0.43723(10) 0.0271(5) Uani 1 1 d . . .
N1 N 0.4550(3) 0.5323(2) 0.15454(12) 0.0388(6) Uani 1 1 d . . .
C1 C 0.3747(3) 0.4035(2) 0.32139(11) 0.0251(5) Uani 1 1 d . . .
C2 C 0.4480(3) 0.3366(2) 0.28017(12) 0.0341(6) Uani 1 1 d . . .
H2 H 0.4776 0.2621 0.2895 0.044 Uiso 1 1 calc R . .
C3 C 0.4765(3) 0.3810(2) 0.22555(13) 0.0362(7) Uani 1 1 d . . .
H3 H 0.5266 0.3362 0.1983 0.047 Uiso 1 1 calc R . .
C4 C 0.4313(3) 0.4929(2) 0.21009(12) 0.0300(6) Uani 1 1 d . . .
C5 C 0.3584(3) 0.5590(2) 0.25238(12) 0.0310(6) Uani 1 1 d . . .
H5 H 0.3282 0.6334 0.2432 0.040 Uiso 1 1 calc R . .
C6 C 0.3309(3) 0.5155(2) 0.30746(11) 0.0272(5) Uani 1 1 d . . .
H6 H 0.2832 0.5607 0.3352 0.035 Uiso 1 1 calc R . .
C7 C 0.5982(3) 0.36582(19) 0.44328(11) 0.0252(5) Uani 1 1 d . . .
C8 C 0.8085(3) 0.4006(2) 0.49291(12) 0.0313(6) Uani 1 1 d . . .
H8 H 0.8610 0.4400 0.5215 0.041 Uiso 1 1 calc R . .
C9 C 0.8804(3) 0.3185(2) 0.46004(12) 0.0329(6) Uani 1 1 d . . .
H9 H 0.9794 0.3025 0.4658 0.043 Uiso 1 1 calc R . .
C10 C 0.7990(3) 0.2608(2) 0.41796(12) 0.0312(6) Uani 1 1 d . . .
C11 C 0.8669(4) 0.1679(3) 0.38137(14) 0.0443(8) Uani 1 1 d . . .
H11A H 0.8207 0.0954 0.3900 0.058 Uiso 1 1 calc R . .
H11B H 0.9699 0.1628 0.3900 0.058 Uiso 1 1 calc R . .
H11C H 0.8538 0.1859 0.3407 0.058 Uiso 1 1 calc R . .
H1N2 H 0.412(4) 0.447(3) 0.4568(14) 0.046(9) Uiso 1 1 d . . .
H1N1 H 0.510(3) 0.496(3) 0.1354(14) 0.038(9) Uiso 1 1 d . . .
H2N1 H 0.447(3) 0.602(3) 0.1483(13) 0.038(9) Uiso 1 1 d . . .

loop_
_atom_site_aniso_label
_atom_site_aniso_U_11
_atom_site_aniso_U_22
_atom_site_aniso_U_33
_atom_site_aniso_U_23
_atom_site_aniso_U_13
_atom_site_aniso_U_12
S1 0.0256(4) 0.0250(3) 0.0234(3) -0.0019(2) -0.0004(2) -0.0034(2)
O2 0.0249(10) 0.0395(10) 0.0281(10) -0.0019(8) 0.0016(8) -0.0003(8)
O1 0.0421(12) 0.0244(8) 0.0325(10) -0.0014(7) -0.0012(9) -0.0058(8)
N4 0.0258(12) 0.0300(10) 0.0273(11) -0.0009(8) -0.0026(9) 0.0016(9)
N3 0.0291(13) 0.0273(10) 0.0299(11) -0.0018(9) 0.0021(9) 0.0049(9)
N2 0.0257(13) 0.0271(10) 0.0284(11) -0.0069(9) -0.0022(9) 0.0043(9)
N1 0.0507(17) 0.0322(12) 0.0335(14) 0.0017(10) 0.0127(12) 0.0032(12)
C1 0.0272(14) 0.0246(10) 0.0235(12) -0.0017(9) 0.0033(10) -0.0016(9)
C2 0.0426(18) 0.0263(11) 0.0333(15) 0.0008(11) 0.0089(12) 0.0060(11)
C3 0.0445(18) 0.0312(12) 0.0331(15) -0.0030(11) 0.0135(13) 0.0058(12)
C4 0.0330(15) 0.0288(11) 0.0282(13) 0.0004(10) 0.0051(11) -0.0031(11)
C5 0.0361(16) 0.0233(11) 0.0338(14) 0.0026(10) 0.0032(11) 0.0002(10)
C6 0.0297(14) 0.0232(10) 0.0286(13) -0.0053(9) 0.0035(11) 0.0000(10)
C7 0.0258(14) 0.0239(10) 0.0258(12) 0.0017(9) -0.0012(10) -0.0001(10)
C8 0.0265(15) 0.0381(13) 0.0294(14) 0.0025(11) -0.0039(11) 0.0003(11)
C9 0.0250(16) 0.0410(14) 0.0328(15) 0.0054(12) 0.0008(11) 0.0068(11)
C10 0.0313(16) 0.0308(12) 0.0316(14) 0.0050(11) 0.0056(11) 0.0062(11)
C11 0.0386(19) 0.0431(15) 0.0511(19) -0.0027(14) 0.0092(14) 0.0128(13)

loop_
_atom_type_symbol
_atom_type_description
_atom_type_scat_dispersion_real
_atom_type_scat_dispersion_imag
_atom_type_scat_source
C C 0.0033 0.0016 'International Tables Vol C Tables 4.2.6.8 and 6.1.1.4'
H H 0.0000 0.0000 'International Tables Vol C Tables 4.2.6.8 and 6.1.1.4'
N N 0.0061 0.0033 'International Tables Vol C Tables 4.2.6.8 and 6.1.1.4'
O O 0.0106 0.0060 'International Tables Vol C Tables 4.2.6.8 and 6.1.1.4'
S S 0.1246 0.1234 'International Tables Vol C Tables 4.2.6.8 and 6.1.1.4'

loop_
_geom_angle_atom_site_label_1
_geom_angle_atom_site_label_2
_geom_angle_atom_site_label_3
_geom_angle
_geom_angle_site_symmetry_1
_geom_angle_site_symmetry_3
O1 S1 O2 118.64(12) . .
O1 S1 N2 109.75(11) . .
O2 S1 N2 102.31(11) . .
O1 S1 C1 108.72(11) . .
O2 S1 C1 108.72(12) . .
N2 S1 C1 108.20(12) . .
C8 N4 C7 115.2(2) . .
C7 N3 C10 115.9(2) . .
C7 N2 S1 128.35(18) . .
C7 N2 H1N2 123(2) . .
S1 N2 H1N2 109(2) . .
C4 N1 H1N1 116(2) . .
C4 N1 H2N1 118(2) . .
H1N1 N1 H2N1 119(3) . .
C2 C1 C6 120.1(2) . .
C2 C1 S1 120.12(19) . .
C6 C1 S1 119.78(19) . .
C3 C2 C1 119.8(2) . .
C3 C2 H2 120.1 . .
C1 C2 H2 120.1 . .
C2 C3 C4 121.2(2) . .
C2 C3 H3 119.4 . .
C4 C3 H3 119.4 . .
N1 C4 C5 122.3(2) . .
N1 C4 C3 119.7(3) . .
C5 C4 C3 118.0(2) . .
C6 C5 C4 121.1(2) . .
C6 C5 H5 119.4 . .
C4 C5 H5 119.4 . .
C5 C6 C1 119.7(2) . .
C5 C6 H6 120.1 . .
C1 C6 H6 120.1 . .
N3 C7 N4 127.1(2) . .
N3 C7 N2 119.8(2) . .
N4 C7 N2 113.1(2) . .
N4 C8 C9 122.9(3) . .
N4 C8 H8 118.6 . .
C9 C8 H8 118.6 . .
C8 C9 C10 117.2(3) . .
C8 C9 H9 121.4 . .
C10 C9 H9 121.4 . .
N3 C10 C9 121.6(2) . .
N3 C10 C11 117.5(3) . .
C9 C10 C11 120.9(3) . .
C10 C11 H11A 109.5 . .
C10 C11 H11B 109.5 . .
H11A C11 H11B 109.5 . .
C10 C11 H11C 109.5 . .
H11A C11 H11C 109.5 . .
H11B C11 H11C 109.5 . .

loop_
_geom_bond_atom_site_label_1
_geom_bond_atom_site_label_2
_geom_bond_distance
_geom_bond_site_symmetry_2
S1 O1 1.4296(17) .
S1 O2 1.4369(19) .
S1 N2 1.643(2) .
S1 C1 1.740(3) .
N4 C8 1.334(3) .
N4 C7 1.344(3) .
N3 C7 1.334(3) .
N3 C10 1.345(3) .
N2 C7 1.384(3) .
N2 H1N2 0.83(3) .
N1 C4 1.367(3) .
N1 H1N1 0.78(3) .
N1 H2N1 0.82(3) .
C1 C2 1.390(3) .
C1 C6 1.394(3) .
C2 C3 1.375(4) .
C2 H2 0.9300 .
C3 C4 1.405(4) .
C3 H3 0.9300 .
C4 C5 1.400(4) .
C5 C6 1.379(4) .
C5 H5 0.9300 .
C6 H6 0.9300 .
C8 C9 1.377(4) .
C8 H8 0.9300 .
C9 C10 1.386(4) .
C9 H9 0.9300 .
C10 C11 1.497(4) .
C11 H11A 0.9600 .
C11 H11B 0.9600 .
C11 H11C 0.9600 .

loop_
_geom_hbond_atom_site_label_D
_geom_hbond_atom_site_label_H
_geom_hbond_atom_site_label_A
_geom_hbond_distance_DH
_geom_hbond_distance_HA
_geom_hbond_distance_DA
_geom_hbond_angle_DHA
_geom_hbond_site_symmetry_A
C6 H6 O1 0.93 2.49 3.392(3) 163.6 8_665
C8 H8 O2 0.93 2.51 3.235(3) 134.5 5_666
C9 H9 O2 0.93 2.60 3.235(3) 125.8 1_655
N2 H1N2 N4 0.83(3) 2.10(3) 2.928(3) 172(3) 5_666
N1 H1N1 O2 0.78(3) 2.30(3) 3.078(3) 171(3) 6_656
N1 H2N1 O1 0.82(3) 2.51(3) 3.030(3) 122(3) 3_655
N1 H2N1 N3 0.82(3) 2.66(3) 3.419(3) 154(3) 3_655

loop_
_geom_torsion_atom_site_label_1
_geom_torsion_atom_site_label_2
_geom_torsion_atom_site_label_3
_geom_torsion_atom_site_label_4
_geom_torsion
_geom_torsion_site_symmetry_1
_geom_torsion_site_symmetry_2
_geom_torsion_site_symmetry_3
_geom_torsion_site_symmetry_4
O1 S1 N2 C7 46.2(3) . . . .
O2 S1 N2 C7 173.0(2) . . . .
C1 S1 N2 C7 -72.3(2) . . . .
O1 S1 C1 C2 -17.4(3) . . . .
O2 S1 C1 C2 -147.9(2) . . . .
N2 S1 C1 C2 101.7(2) . . . .
O1 S1 C1 C6 160.4(2) . . . .
O2 S1 C1 C6 29.9(2) . . . .
N2 S1 C1 C6 -80.4(2) . . . .
C6 C1 C2 C3 -0.3(4) . . . .
S1 C1 C2 C3 177.5(2) . . . .
C1 C2 C3 C4 -0.8(5) . . . .
C2 C3 C4 N1 -176.8(3) . . . .
C2 C3 C4 C5 1.2(4) . . . .
N1 C4 C5 C6 177.5(3) . . . .
C3 C4 C5 C6 -0.4(4) . . . .
C4 C5 C6 C1 -0.6(4) . . . .
C2 C1 C6 C5 1.0(4) . . . .
S1 C1 C6 C5 -176.8(2) . . . .
C10 N3 C7 N4 0.5(4) . . . .
C10 N3 C7 N2 -179.4(2) . . . .
C8 N4 C7 N3 0.1(4) . . . .
C8 N4 C7 N2 -180.0(2) . . . .
S1 N2 C7 N3 -2.5(4) . . . .
S1 N2 C7 N4 177.52(18) . . . .
C7 N4 C8 C9 -0.2(4) . . . .
N4 C8 C9 C10 -0.3(4) . . . .
C7 N3 C10 C9 -1.1(4) . . . .
C7 N3 C10 C11 178.2(2) . . . .
C8 C9 C10 N3 1.0(4) . . . .
C8 C9 C10 C11 -178.2(3) . . . .
